data_2104357
loop_
_publ_author_name
'Friese, Karen'
'Kanke, Yasushi'
'Grzechnik, Andrzej'

_publ_section_title
;
 Characterization of the pressure-induced second-order phase transition
 in the mixed-valence vanadate BaV~6~O~11~
;
_journal_coeditor_code EB5003
_journal_issue 3
_journal_name_full 'Acta Crystallographica Section B'
_journal_page_first 326
_journal_page_last 333
_journal_paper_doi 10.1107/S010876810901444X
_journal_volume 65
_journal_year 2009
_chemical_formula_sum 'Ba O11 V6'
_chemical_formula_weight 619
_chemical_name_common Bariumvandate
_chemical_name_systematic ' ?'
_space_group_IT_number 194
_symmetry_cell_setting hexagonal
_symmetry_space_group_name_Hall '-P 6c 2c'
_symmetry_space_group_name_H-M 'P 63/m m c'
_cell_angle_alpha 90
_cell_angle_beta 90
_cell_angle_gamma 120
_cell_formula_units_Z 2
_cell_length_a 5.797(3)
_cell_length_b 5.797(3)
_cell_length_c 13.301(3)
_cell_measurement_reflns_used 1120
_cell_measurement_temperature 293
_cell_measurement_theta_max 28.4
_cell_measurement_theta_min 3.07
_cell_volume 387.1(3)
_computing_cell_refinement X-Area
_computing_data_collection X-Area
_computing_data_reduction 'Jana2006; Absorb V6.1'
_computing_publication_material 'Jana2006 (Petricek, Dusek & Palatinus, 2006)'
_computing_structure_refinement 'Jana2006 (Petricek, Dusek & Palatinus, 2006)'
_diffrn_ambient_temperature 293
_diffrn_measured_fraction_theta_full 0.72
_diffrn_measurement_device STOE-IPDS-2T
_diffrn_measurement_method '\omega scans'
_diffrn_radiation_source 'X-ray tube'
_diffrn_radiation_type 'Mo K\a'
_diffrn_radiation_wavelength 0.71073
_diffrn_reflns_av_R_equivalents 0.0626
_diffrn_reflns_av_sigmaI/netI 0.0475
_diffrn_reflns_limit_h_max 6
_diffrn_reflns_limit_h_min -6
_diffrn_reflns_limit_k_max 6
_diffrn_reflns_limit_k_min -6
_diffrn_reflns_limit_l_max 17
_diffrn_reflns_limit_l_min -15
_diffrn_reflns_number 1209
_diffrn_reflns_reduction_process Jana2006
_diffrn_reflns_theta_full 16.44
_diffrn_reflns_theta_max 28.39
_diffrn_reflns_theta_min 3.06
_exptl_absorpt_coefficient_mu 11.99
_exptl_absorpt_correction_T_max 0.2180
_exptl_absorpt_correction_T_min 0.1764
_exptl_absorpt_correction_type numerical
_exptl_absorpt_process_details Jana2006
_exptl_crystal_colour black
_exptl_crystal_density_diffrn 5.309(4)
_exptl_crystal_description prismatic
_exptl_crystal_F_000 564
_exptl_crystal_size_max 0.1
_exptl_crystal_size_mid 0.08
_exptl_crystal_size_min 0.06
_refine_diff_density_max 1.66
_refine_diff_density_min -2.13
_refine_ls_extinction_coef 0
_refine_ls_extinction_method 'B-C type 1 Gaussian isotropic (Becker & Coppens, 1974)'
_refine_ls_goodness_of_fit_ref 1.39
_refine_ls_number_constraints 0
_refine_ls_number_parameters 13
_refine_ls_number_reflns 139
_refine_ls_number_restraints 0
_refine_ls_R_factor_all 0.0673
_refine_ls_R_factor_gt 0.0367
_refine_ls_shift/su_max 0.0007
_refine_ls_shift/su_mean 0.0002
_refine_ls_structure_factor_coef F
_refine_ls_weighting_details w=1/(\s^2^(F)+0.0001F^2^)
_refine_ls_weighting_scheme sigma
_refine_ls_wR_factor_gt 0.0282
_refine_ls_wR_factor_ref 0.0314
_reflns_number_gt 102
_reflns_number_total 139
_reflns_threshold_expression I>3\s(I)
_cod_data_source_file eb5003.cif
_cod_data_source_block I
_cod_original_sg_symbol_Hall '-P 6c;-2c'
_cod_original_formula_sum 'Ba1 O11 V6'
_cod_database_code 2104357

loop_
_symmetry_equiv_pos_site_id
_symmetry_equiv_pos_as_xyz
1 x,y,z
2 -y,x-y,z
3 -x+y,-x,z
4 -x,-y,z+1/2
5 y,-x+y,z+1/2
6 x-y,x,z+1/2
7 y,x,-z
8 x-y,-y,-z
9 -x,-x+y,-z
10 -y,-x,-z+1/2
11 -x+y,y,-z+1/2
12 x,x-y,-z+1/2
13 -x,-y,-z
14 y,-x+y,-z
15 x-y,x,-z
16 x,y,-z+1/2
17 -y,x-y,-z+1/2
18 -x+y,-x,-z+1/2
19 -y,-x,z
20 -x+y,y,z
21 x,x-y,z
22 y,x,z+1/2
23 x-y,-y,z+1/2
24 -x,-x+y,z+1/2

loop_
_atom_site_type_symbol
_atom_site_label
_atom_site_fract_x
_atom_site_fract_y
_atom_site_fract_z
_atom_site_U_iso_or_equiv
_atom_site_adp_type
_atom_site_calc_flag
_atom_site_refinement_flags
_atom_site_occupancy
_atom_site_disorder_assembly
_atom_site_disorder_group
Ba Ba 0.333333 0.666667 0.25 0.0083(5) Uiso d . 1 . .
V V1 0.5 0 0 0.0097(6) Uiso d . 1 . .
V V2 0 0 0.35475(19) 0.0097(7) Uiso d . 1 . .
V V3 0.333333 0.666667 0.75 0.0151(12) Uiso d . 1 . .
O O1 0.1732(10) 0.346(2) 0.4206(4) 0.0094(18) Uiso d . 1 . .
O O2 0.1478(13) 0.296(3) 0.75 0.009(3) Uiso d . 1 . .
O O3 0.333333 0.666667 0.9109(7) 0.006(3) Uiso d . 1 . .

loop_
_atom_type_symbol
_atom_type_scat_dispersion_real
_atom_type_scat_dispersion_imag
_atom_type_scat_source
Ba -0.324 2.282 'International Tables Vol C tables 4.2.6.8 and 6.1.1.1'
V 0.301 0.529 'International Tables Vol C tables 4.2.6.8 and 6.1.1.1'
O 0.011 0.006 'International Tables Vol C tables 4.2.6.8 and 6.1.1.1'

loop_
_geom_angle_atom_site_label_1
_geom_angle_atom_site_label_2
_geom_angle_atom_site_label_3
_geom_angle_site_symmetry_1
_geom_angle_site_symmetry_2
_geom_angle_site_symmetry_3
_geom_angle
_geom_angle_publ_flag
O1 V1 O1 5_554 . 6_654 91.0(4) yes
O1 V1 O1 5_554 . 10_655 180 yes
O1 V1 O1 5_554 . 12_555 89.0(4) yes
O1 V1 O3 5_554 . 1_544 92.9(3) yes
O1 V1 O3 5_554 . 7_556 87.1(3) yes
O1 V1 O1 6_654 . 10_655 89.0(4) yes
O1 V1 O1 6_654 . 12_555 180 yes
O1 V1 O3 6_654 . 1_544 92.9(2) yes
O1 V1 O3 6_654 . 7_556 87.1(2) yes
O1 V1 O1 10_655 . 12_555 91.0(4) yes
O1 V1 O3 10_655 . 1_544 87.1(2) yes
O1 V1 O3 10_655 . 7_556 92.9(2) yes
O1 V1 O3 12_555 . 1_544 87.1(3) yes
O1 V1 O3 12_555 . 7_556 92.9(3) yes
O3 V1 O3 1_544 . 7_556 180 yes
O1 V2 O1 . . 2_555 101.3(4) yes
O1 V2 O1 . . 3_555 101.3(3) yes
O1 V2 O2 . . 4_554 163.5(3) yes
O1 V2 O2 . . 5_554 89.0(4) yes
O1 V2 O2 . . 6_554 89.0(3) yes
O1 V2 O1 2_555 . 3_555 101.3(5) yes
O1 V2 O2 2_555 . 4_554 89.0(3) yes
O1 V2 O2 2_555 . 5_554 163.5(3) yes
O1 V2 O2 2_555 . 6_554 89.0(5) yes
O1 V2 O2 3_555 . 4_554 89.0(4) yes
O1 V2 O2 3_555 . 5_554 89.0(6) yes
O1 V2 O2 3_555 . 6_554 163.5(4) yes
O2 V2 O2 4_554 . 5_554 78.3(4) yes
O2 V2 O2 4_554 . 6_554 78.3(4) yes
O2 V2 O2 5_554 . 6_554 78.3(6) yes
O2 V3 O2 . . 2_665 120.0(7) yes
O2 V3 O2 . . 3_565 120.0(4) yes
O2 V3 O3 . . . 90 yes
O2 V3 O3 . . 10_666 90 yes
O2 V3 O2 2_665 . 3_565 120.0(6) yes
O2 V3 O3 2_665 . . 90 yes
O2 V3 O3 2_665 . 10_666 90 yes
O2 V3 O3 3_565 . . 90 yes
O2 V3 O3 3_565 . 10_666 90 yes
O3 V3 O3 . . 10_666 180 yes
V1 O1 V1 5_565 . 6_555 95.8(3) yes
V1 O1 V2 5_565 . . 126.6(3) yes
V1 O1 V2 6_555 . . 126.6(6) yes
V2 O2 V2 4_555 . 7_556 86.4(5) yes
V2 O2 V3 4_555 . . 136.8(3) yes
V2 O2 V3 7_556 . . 136.8(3) yes
V1 O3 V1 1_566 . 2_556 89.9(3) yes
V1 O3 V1 1_566 . 3_666 89.9(3) yes
V1 O3 V3 1_566 . . 125.3(2) yes
V1 O3 V1 2_556 . 3_666 89.9(3) yes
V1 O3 V3 2_556 . . 125.3(2) yes
V1 O3 V3 3_666 . . 125.3(2) yes

loop_
_geom_bond_atom_site_label_1
_geom_bond_atom_site_label_2
_geom_bond_site_symmetry_1
_geom_bond_site_symmetry_2
_geom_bond_distance
_geom_bond_publ_flag
Ba V3 . 4_564 3.347(5) yes
Ba V3 . 4_664 3.3469(17) yes
Ba V3 . 4_674 3.347(5) yes
Ba O1 . . 2.781(7) yes
Ba O1 . 2_665 2.781(7) yes
Ba O1 . 3_565 2.781(8) yes
Ba O1 . 10_665 2.781(7) yes
Ba O1 . 11_555 2.781(7) yes
Ba O1 . 12_565 2.781(8) yes
Ba O2 . 4_564 2.905(12) yes
Ba O2 . 4_664 2.905(11) yes
Ba O2 . 5_554 2.905(18) yes
Ba O2 . 5_564 2.905(19) yes
Ba O2 . 6_554 2.905(10) yes
Ba O2 . 6_664 2.905(11) yes
V1 V1 . 2_545 2.898(5) yes
V1 V1 . 2_655 2.898(5) yes
V1 V1 . 3_655 2.898(3) yes
V1 V1 . 3_665 2.898(3) yes
V1 V2 . 4_554 3.483(3) yes
V1 V2 . 4_654 3.483(3) yes
V1 V2 . 10_555 3.483(3) yes
V1 V2 . 10_655 3.483(3) yes
V1 O1 . 4_664 3.448(11) yes
V1 O1 . 5_554 1.952(13) yes
V1 O1 . 6_654 1.952(10) yes
V1 O1 . 10_655 1.952(10) yes
V1 O1 . 11_545 3.448(11) yes
V1 O1 . 12_555 1.952(5) yes
V1 O3 . 1_544 2.050(6) yes
V1 O3 . 7_556 2.050(6) yes
V2 V2 . 10_555 2.787(4) yes
V2 O1 . . 1.947(10) yes
V2 O1 . 2_555 1.947(10) yes
V2 O1 . 3_555 1.947(11) yes
V2 O1 . 7_556 3.458(7) yes
V2 O1 . 8_556 3.458(7) yes
V2 O1 . 9_556 3.458(8) yes
V2 O2 . 4_554 2.036(10) yes
V2 O2 . 5_554 2.036(10) yes
V2 O2 . 6_554 2.036(12) yes
V2 O3 . 4_554 3.429(5) yes
V2 O3 . 4_564 3.429(3) yes
V2 O3 . 4_664 3.429(5) yes
V3 O2 . . 1.863(13) yes
V3 O2 . 2_665 1.863(13) yes
V3 O2 . 3_565 1.863(16) yes
V3 O3 . . 2.140(10) yes
V3 O3 . 10_666 2.140(10) yes
O1 O1 . 2_555 3.011(12) yes
O1 O1 . 2_665 2.786(12) yes
O1 O1 . 3_555 3.011(15) yes
O1 O1 . 3_565 2.786(15) yes
O1 O1 . 7_556 2.737(12) yes
O1 O1 . 9_556 2.737(8) yes
O1 O2 . 5_554 2.791(14) yes
O1 O2 . 6_554 2.791(10) yes
O1 O3 . 4_564 2.902(9) yes
O1 O3 . 4_664 2.902(9) yes
O1 O3 . 10_666 2.759(11) yes
O2 O2 . 2_555 2.571(15) yes
O2 O2 . 2_665 3.226(15) yes
O2 O2 . 3_555 2.571(19) yes
O2 O2 . 3_565 3.23(2) yes
O2 O3 . . 2.837(11) yes
O2 O3 . 10_666 2.837(11) yes
